data_2204146
loop_
_publ_author_name
'Gao, Shan'
'Liu, Ji-Wei'
'Huo, Li-Hua'
'Zhao, Hui'
'Ng, Seik Weng'

_publ_section_title
;<i>catena</i>-Poly[[[bis(1<i>H</i>-imidazole-\k<i>N</i>^3^)zinc(II)]-\m-1,4-phenylenedioxydiacetato-\k^2^<i>O</i>:<i>O</i>']
 tetrahydrate]
;
_journal_issue 9
_journal_name_full 'Acta Crystallographica Section E'
_journal_page_first m1329
_journal_page_last m1330
_journal_paper_doi 10.1107/S1600536804020744
_journal_volume 60
_journal_year 2004
_chemical_formula_iupac '[Zn (C10 H8 O6) (C3 H4 N2)2], 4H2 O'
_chemical_formula_moiety 'C16 H16 N4 O6 Zn, 4H2 O'
_chemical_formula_sum 'C16 H24 N4 O10 Zn'
_chemical_formula_weight 497.76
_chemical_name_systematic
;
catena-Poly[[[bis(1H-imidazole-\kN^3^)zinc(II)]-\m-1,4-
phenylenedioxydiacetato\k^2^O:O'] tetrahydrate]
;
_space_group_IT_number 70
_symmetry_cell_setting orthorhombic
_symmetry_space_group_name_Hall '-F 2uv 2vw'
_symmetry_space_group_name_H-M 'F d d d :2'
_atom_sites_solution_hydrogens geom
_atom_sites_solution_primary direct
_atom_sites_solution_secondary difmap
_audit_creation_method SHELXL-97
_cell_angle_alpha 90
_cell_angle_beta 90
_cell_angle_gamma 90
_cell_formula_units_Z 16
_cell_length_a 11.3230(10)
_cell_length_b 18.517(2)
_cell_length_c 41.438(4)
_cell_measurement_reflns_used 22377
_cell_measurement_temperature 295(2)
_cell_measurement_theta_max 27.3
_cell_measurement_theta_min 3.2
_cell_volume 8688.2(15)
_computing_cell_refinement RAPID-AUTO
_computing_data_collection 'RAPID-AUTO (Rigaku, 1998)'
_computing_data_reduction 'CrystalStructure (Rigaku/MSC, 2002)'
_computing_molecular_graphics 'ORTEPII (Johnson, 1976)'
_computing_publication_material SHELXL97
_computing_structure_refinement 'SHELXL97 (Sheldrick, 1997)'
_computing_structure_solution 'SHELXS97 (Sheldrick, 1997)'
_diffrn_ambient_temperature 295(2)
_diffrn_measured_fraction_theta_full 0.997
_diffrn_measured_fraction_theta_max 0.997
_diffrn_measurement_device_type 'Rigaku R-AXIS RAPID'
_diffrn_measurement_method \w
_diffrn_radiation_monochromator graphite
_diffrn_radiation_source 'fine-focus sealed tube'
_diffrn_radiation_type MoK\a
_diffrn_radiation_wavelength 0.71073
_diffrn_reflns_av_R_equivalents 0.0339
_diffrn_reflns_av_sigmaI/netI 0.0150
_diffrn_reflns_limit_h_max 14
_diffrn_reflns_limit_h_min -14
_diffrn_reflns_limit_k_max 23
_diffrn_reflns_limit_k_min -24
_diffrn_reflns_limit_l_max 53
_diffrn_reflns_limit_l_min -53
_diffrn_reflns_number 19839
_diffrn_reflns_theta_full 27.49
_diffrn_reflns_theta_max 27.49
_diffrn_reflns_theta_min 3.24
_diffrn_standards_decay_% 0
_diffrn_standards_interval_count 0
_diffrn_standards_interval_time 0
_diffrn_standards_number 0
_exptl_absorpt_coefficient_mu 1.190
_exptl_absorpt_correction_T_max 0.814
_exptl_absorpt_correction_T_min 0.608
_exptl_absorpt_correction_type multi-scan
_exptl_absorpt_process_details '(ABSCOR; Higashi, 1995)'
_exptl_crystal_colour colorless
_exptl_crystal_density_diffrn 1.522
_exptl_crystal_density_method 'not measured'
_exptl_crystal_description Prism
_exptl_crystal_F_000 4128
_exptl_crystal_size_max 0.39
_exptl_crystal_size_mid 0.27
_exptl_crystal_size_min 0.18
_refine_diff_density_max 0.977
_refine_diff_density_min -0.702
_refine_ls_extinction_method none
_refine_ls_goodness_of_fit_ref 1.093
_refine_ls_hydrogen_treatment mixed
_refine_ls_matrix_type full
_refine_ls_number_parameters 142
_refine_ls_number_reflns 2493
_refine_ls_number_restraints 20
_refine_ls_restrained_S_all 1.158
_refine_ls_R_factor_all 0.0750
_refine_ls_R_factor_gt 0.0634
_refine_ls_shift/su_max 0.001
_refine_ls_shift/su_mean 0.000
_refine_ls_structure_factor_coef Fsqd
_refine_ls_weighting_details 'calc w = 1/[\s^2^(Fo^2^)+(0.1307P)^2^+17.4198P] where P = (Fo^2^+2Fc^2^)/3'
_refine_ls_weighting_scheme calc
_refine_ls_wR_factor_gt 0.1931
_refine_ls_wR_factor_ref 0.2031
_reflns_number_gt 2045
_reflns_number_total 2493
_reflns_threshold_expression I>2\s(I)
_cod_data_source_file ci6422.cif
_cod_data_source_block I
_cod_depositor_comments
;
The following automatic conversions were performed:
'_symmetry_cell_setting' value 'Orthorhombic' changed to 'orthorhombic'
according to '/home/saulius/struct/CIF-dictionaries/cif_core.dic'
dictionary named 'cif_core.dic' version 2.4.1 from 2010-06-29.

Automatic conversion script
Id: cif_fix_enum 1527 2010-12-29 10:47:43Z saulius 

The following automatic conversions were performed:

'_symmetry_cell_setting' value 'Orthorhombic' changed to
'orthorhombic' according to
/home/saulius/struct/CIF-dictionaries/cif_core.dic dictionary named
'cif_core.dic' version 2.4.1 from 2010-06-29.

Automatic conversion script
Id: cif_fix_values 1715 2011-07-08 13:25:40Z adriana 
;
_cod_original_cell_volume 8688.0(10)
_cod_original_sg_symbol_H-M 'F d d d'
_cod_database_code 2204146

loop_
_symmetry_equiv_pos_as_xyz
'x, y, z'
'-x+1/4, -y+1/4, z'
'x, -y+1/4, -z+1/4'
'-x+1/4, y, -z+1/4'
'x, y+1/2, z+1/2'
'-x+1/4, -y+3/4, z+1/2'
'x, -y+3/4, -z+3/4'
'-x+1/4, y+1/2, -z+3/4'
'x+1/2, y, z+1/2'
'-x+3/4, -y+1/4, z+1/2'
'x+1/2, -y+1/4, -z+3/4'
'-x+3/4, y, -z+3/4'
'x+1/2, y+1/2, z'
'-x+3/4, -y+3/4, z'
'x+1/2, -y+3/4, -z+1/4'
'-x+3/4, y+1/2, -z+1/4'
'-x, -y, -z'
'x-1/4, y-1/4, -z'
'-x, y-1/4, z-1/4'
'x-1/4, -y, z-1/4'
'-x, -y+1/2, -z+1/2'
'x-1/4, y+1/4, -z+1/2'
'-x, y+1/4, z+1/4'
'x-1/4, -y+1/2, z+1/4'
'-x+1/2, -y, -z+1/2'
'x+1/4, y-1/4, -z+1/2'
'-x+1/2, y-1/4, z+1/4'
'x+1/4, -y, z+1/4'
'-x+1/2, -y+1/2, -z'
'x+1/4, y+1/4, -z'
'-x+1/2, y+1/4, z-1/4'
'x+1/4, -y+1/2, z-1/4'

loop_
_atom_site_label
_atom_site_fract_x
_atom_site_fract_y
_atom_site_fract_z
_atom_site_U_iso_or_equiv
_atom_site_adp_type
_atom_site_calc_flag
_atom_site_refinement_flags
_atom_site_occupancy
_atom_site_type_symbol
Zn1 0.6250 0.6250 0.555143(15) 0.0517(3) Uani d S 1 Zn
O1 0.5028(2) 0.5935(2) 0.52412(7) 0.0630(10) Uani d . 1 O
O2 0.3886(3) 0.5762(2) 0.56657(8) 0.0760(10) Uani d . 1 O
O3 0.2052(2) 0.5387(2) 0.53193(7) 0.0670(10) Uani d . 1 O
O1w 0.9723(8) 0.4480(5) 0.6522(2) 0.212(4) Uani d U 1 O
O2w 0.8750 0.3750 0.7146(2) 0.134(3) Uani d SDU 1 O
O3w 0.1250 0.6250 0.5931(3) 0.390(10) Uani d SDU 1 O
N1 0.6805(3) 0.53752(19) 0.57850(10) 0.0600(10) Uani d . 1 N
N2 0.7895(5) 0.4646(3) 0.60700(10) 0.0840(10) Uani d . 1 N
C1 0.7721(4) 0.5311(3) 0.59860(10) 0.0720(10) Uani d . 1 C
C2 0.7051(6) 0.4238(3) 0.59210(10) 0.088(2) Uani d . 1 C
C3 0.6374(4) 0.4685(3) 0.57470(10) 0.0740(10) Uani d . 1 C
C4 0.4050(3) 0.5768(2) 0.53770(10) 0.0560(10) Uani d . 1 C
C5 0.3079(3) 0.5569(2) 0.51410(10) 0.0560(10) Uani d . 1 C
C6 0.1060(3) 0.5191(2) 0.51480(10) 0.0520(10) Uani d . 1 C
C7 0.0971(3) 0.5199(2) 0.48130(10) 0.0540(10) Uani d . 1 C
C8 -0.0085(3) 0.5002(2) 0.46660(10) 0.0560(10) Uani d . 1 C
H1w1 0.9623 0.4811 0.6666 0.254 Uiso d . 1 H
H1w2 0.9551 0.4081 0.6631 0.254 Uiso d . 1 H
H2w 0.9182 0.3505 0.7278 0.160 Uiso d D 1 H
H3w 0.1550 0.5928 0.5803 0.471 Uiso d D 1 H
H2n 0.8442 0.4490 0.6196 0.101 Uiso calc R 1 H
H1 0.8178 0.5697 0.6057 0.086 Uiso calc R 1 H
H2 0.6962 0.3740 0.5938 0.106 Uiso calc R 1 H
H3 0.5726 0.4552 0.5622 0.089 Uiso calc R 1 H
H5a 0.2915 0.5974 0.4999 0.067 Uiso calc R 1 H
H5b 0.3324 0.5163 0.5009 0.067 Uiso calc R 1 H
H7 0.1616 0.5337 0.4688 0.065 Uiso calc R 1 H
H8 -0.0140 0.4998 0.4442 0.067 Uiso calc R 1 H

loop_
_atom_site_aniso_label
_atom_site_aniso_U_11
_atom_site_aniso_U_22
_atom_site_aniso_U_33
_atom_site_aniso_U_12
_atom_site_aniso_U_13
_atom_site_aniso_U_23
Zn1 0.0302(4) 0.0604(4) 0.0645(5) -0.0046(2) 0.000 0.000
O1 0.0300(10) 0.075(2) 0.085(2) -0.0120(10) -0.0030(10) -0.005(2)
O2 0.051(2) 0.101(3) 0.076(2) -0.024(2) -0.009(2) -0.002(2)
O3 0.0320(10) 0.104(2) 0.065(2) -0.0190(10) -0.0050(10) -0.002(2)
O1w 0.208(7) 0.250(7) 0.177(5) 0.127(6) -0.074(5) -0.072(5)
O2w 0.165(7) 0.139(6) 0.097(4) 0.005(4) 0.000 0.000
O3w 0.39(2) 0.41(2) 0.38(2) -0.010(10) 0.000 0.000
N1 0.045(2) 0.067(2) 0.069(2) 0.002(2) 0.006(2) 0.003(2)
N2 0.085(3) 0.091(3) 0.077(3) 0.027(3) 0.007(2) 0.019(2)
C1 0.065(3) 0.083(3) 0.067(2) 0.014(2) 0.000(2) 0.000(2)
C2 0.099(5) 0.074(3) 0.092(4) 0.014(3) 0.027(3) 0.024(3)
C3 0.060(3) 0.071(3) 0.091(3) -0.012(2) 0.019(2) 0.008(3)
C4 0.033(2) 0.060(2) 0.075(2) -0.009(2) -0.0069(16) -0.001(2)
C5 0.027(2) 0.067(2) 0.073(2) -0.008(2) -0.004(2) 0.000(2)
C6 0.025(2) 0.062(2) 0.069(2) -0.0060(10) -0.0030(10) -0.003(2)
C7 0.030(2) 0.071(2) 0.062(2) -0.008(2) 0.0060(10) -0.001(2)
C8 0.035(2) 0.074(2) 0.060(2) -0.010(2) 0.001(2) -0.001(2)

loop_
_atom_type_symbol
_atom_type_description
_atom_type_scat_dispersion_real
_atom_type_scat_dispersion_imag
_atom_type_scat_source
C C 0.0033 0.0016 'International Tables Vol C Tables 4.2.6.8 and 6.1.1.4'
H H 0.0000 0.0000 'International Tables Vol C Tables 4.2.6.8 and 6.1.1.4'
N N 0.0061 0.0033 'International Tables Vol C Tables 4.2.6.8 and 6.1.1.4'
O O 0.0106 0.0060 'International Tables Vol C Tables 4.2.6.8 and 6.1.1.4'
Zn Zn 0.2839 1.4301 'International Tables Vol C Tables 4.2.6.8 and 6.1.1.4'

loop_
_geom_angle_atom_site_label_1
_geom_angle_atom_site_label_2
_geom_angle_atom_site_label_3
_geom_angle_site_symmetry_1
_geom_angle_site_symmetry_3
_geom_angle
_geom_angle_publ_flag
O1 Zn1 O1 . 2_665 98.9(2) yes
O1 Zn1 N1 . . 107.30(10) yes
O1 Zn1 N1 . 2_665 109.60(10) yes
O1 Zn1 N1 2_665 . 109.60(10) no
O1 Zn1 N1 2_665 2_665 107.30(10) no
N1 Zn1 N1 . 2_665 121.7(2) yes
C4 O1 Zn1 . . 113.0(3) no
C6 O3 C5 . . 117.6(3) no
C1 N1 C3 . . 105.3(4) no
C1 N1 Zn1 . . 128.4(3) no
C3 N1 Zn1 . . 126.0(3) no
C1 N2 C2 . . 107.3(5) no
N2 C1 N1 . . 111.8(5) no
C3 C2 N2 . . 107.6(5) no
C2 C3 N1 . . 108.0(5) no
O2 C4 O1 . . 124.8(4) no
O2 C4 C5 . . 121.6(4) no
O1 C4 C5 . . 113.6(4) no
O3 C5 C4 . . 108.4(3) no
O3 C6 C7 . . 124.7(3) no
O3 C6 C8 . 17_566 115.4(3) no
C7 C6 C8 . 17_566 119.9(3) no
C6 C7 C8 . . 119.8(3) no
C6 C8 C7 17_566 . 120.3(4) no
H1w1 O1w H1w2 . . 102.1 no
C1 N2 H2n . . 126.3 no
C2 N2 H2n . . 126.3 no
N2 C1 H1 . . 124.1 no
N1 C1 H1 . . 124.1 no
C3 C2 H2 . . 126.2 no
N2 C2 H2 . . 126.2 no
C2 C3 H3 . . 126.0 no
N1 C3 H3 . . 126.0 no
O3 C5 H5a . . 110.0 no
C4 C5 H5a . . 110.0 no
O3 C5 H5b . . 110.0 no
C4 C5 H5b . . 110.0 no
H5a C5 H5b . . 108.4 no
C6 C7 H7 . . 120.1 no
C8 C7 H7 . . 120.1 no
C6 C8 H8 17_566 . 119.9 no
C7 C8 H8 . . 119.9 no

loop_
_geom_bond_atom_site_label_1
_geom_bond_atom_site_label_2
_geom_bond_site_symmetry_2
_geom_bond_distance
_geom_bond_publ_flag
Zn1 O1 . 1.977(3) yes
Zn1 O1 2_665 1.977(3) no
Zn1 N1 . 1.989(4) yes
Zn1 N1 2_665 1.989(4) no
O1 C4 . 1.280(5) no
O2 C4 . 1.209(5) no
O3 C6 . 1.377(4) no
O3 C5 . 1.419(5) no
N1 C1 . 1.335(6) no
N1 C3 . 1.378(6) no
N2 C1 . 1.294(6) no
N2 C2 . 1.366(8) no
C2 C3 . 1.339(8) no
C4 C5 . 1.518(5) no
C6 C7 . 1.392(5) no
C6 C8 17_566 1.393(5) no
C7 C8 . 1.393(5) no
C8 C6 17_566 1.393(5) no
O1w H1w1 . 0.86 no
O1w H1w2 . 0.89 no
O2w H2w . 0.86 no
O3w H3w . 0.87 no
N2 H2n . 0.86 no
C1 H1 . 0.93 no
C2 H2 . 0.93 no
C3 H3 . 0.93 no
C5 H5a . 0.97 no
C5 H5b . 0.97 no
C7 H7 . 0.93 no
C8 H8 . 0.93 no

loop_
_geom_hbond_atom_site_label_D
_geom_hbond_atom_site_label_H
_geom_hbond_atom_site_label_A
_geom_hbond_site_symmetry_A
_geom_hbond_distance_DH
_geom_hbond_distance_HA
_geom_hbond_distance_DA
_geom_hbond_angle_DHA
_geom_hbond_publ_flag
N2 H2n O1w . 0.86 1.98 2.808(8) 161 yes
O1w H1w1 O2 4_656 0.86 2.21 2.980(8) 148 yes
O1w H1w2 O2w . 0.89 2.40 3.120(10) 139 yes
O3w H3w O3 . 0.87 2.31 3.130(10) 158 yes
O2w H2w O1 27_655 0.86 2.12 2.889(7) 148 yes

loop_
_geom_torsion_atom_site_label_1
_geom_torsion_atom_site_label_2
_geom_torsion_atom_site_label_3
_geom_torsion_atom_site_label_4
_geom_torsion_site_symmetry_1
_geom_torsion_site_symmetry_4
_geom_torsion
_geom_torsion_publ_flag
O1 Zn1 O1 C4 2_665 . -173.0(3) no
N1 Zn1 O1 C4 2_665 . -60.9(3) no
N1 Zn1 O1 C4 . . 73.2(3) no
O1 Zn1 N1 C1 . . 170.7(4) no
O1 Zn1 N1 C1 2_665 . 64.2(4) no
N1 Zn1 N1 C1 2_665 . -62.0(4) no
O1 Zn1 N1 C3 . . -2.7(4) no
O1 Zn1 N1 C3 2_665 . -109.2(4) no
N1 Zn1 N1 C3 2_665 . 124.6(4) no
C2 N2 C1 N1 . . -0.5(6) no
C3 N1 C1 N2 . . 0.8(5) no
Zn1 N1 C1 N2 . . -173.6(3) no
C1 N2 C2 C3 . . 0.0(6) no
N2 C2 C3 N1 . . 0.6(6) no
C1 N1 C3 C2 . . -0.8(5) no
Zn1 N1 C3 C2 . . 173.8(3) no
Zn1 O1 C4 O2 . . -3.7(6) no
Zn1 O1 C4 C5 . . 176.4(3) no
C6 O3 C5 C4 . . 179.9(3) no
O2 C4 C5 O3 . . -0.7(6) no
O1 C4 C5 O3 . . 179.3(3) no
C5 O3 C6 C7 . . -4.0(6) no
C5 O3 C6 C8 . 17_566 178.4(4) no
O3 C6 C7 C8 . . -178.9(4) no
C8 C6 C7 C8 17_566 . -1.3(7) no
C6 C7 C8 C6 . 17_566 1.3(7) no
